data_4020514
loop_
_publ_author_name
'Asunci\'on Barbero'
'Yolanda Blanco'
'Francisco J. Pulido'

_publ_section_title
;
 Silylcuprates from Allene and Their Reaction with
 \a,\b-Unsaturated Nitriles and Imines.
 Synthesis of Silylated Oxo Compounds Leading to
 Cyclopentane and Cycloheptane Ring Formation
;
_journal_name_full 'Journal of Organic Chemistry'
_journal_page_first 6876
_journal_page_last 6883
_journal_paper_doi 10.1021/jo0509814
_journal_volume 70
_journal_year 2005
_chemical_formula_sum 'C22 H28 O Si'
_chemical_formula_weight 336.53
_space_group_IT_number 33
_symmetry_cell_setting orthorhombic
_symmetry_space_group_name_Hall 'P 2c -2n'
_symmetry_space_group_name_H-M 'P n a 21'
_cell_angle_alpha 90.00
_cell_angle_beta 90.00
_cell_angle_gamma 90.00
_cell_formula_units_Z 8
_cell_length_a 9.164(2)
_cell_length_b 13.079(4)
_cell_length_c 34.400(9)
_cell_measurement_temperature 293(2)
_cell_volume 4122.8(19)
_diffrn_ambient_temperature 293(2)
_exptl_crystal_density_diffrn 1.084
_cod_depositor_comments
;
The following automatic conversions were performed:
'_symmetry_cell_setting' value 'Orthorhombic' changed to 'orthorhombic'
according to '/home/saulius/struct/CIF-dictionaries/cif_core.dic'
dictionary named 'cif_core.dic' version 2.4.1 from 2010-06-29.

Automatic conversion script
Id: cif_fix_enum 1527 2010-12-29 10:47:43Z saulius 
;
_cod_database_code 4020514

loop_
_symmetry_equiv_pos_as_xyz
'x, y, z'
'-x, -y, z+1/2'
'x+1/2, -y+1/2, z'
'-x+1/2, y+1/2, z+1/2'

loop_
_atom_site_label
_atom_site_type_symbol
_atom_site_fract_x
_atom_site_fract_y
_atom_site_fract_z
_atom_site_U_iso_or_equiv
_atom_site_adp_type
_atom_site_occupancy
_atom_site_symmetry_multiplicity
_atom_site_calc_flag
_atom_site_refinement_flags
_atom_site_disorder_assembly
_atom_site_disorder_group
Si1 Si 0.60660(12) -0.00595(7) 0.80039(3) 0.0586(3) Uani 1 1 d . . .
Si51 Si 0.61047(12) 0.49515(7) 0.88864(3) 0.0581(3) Uani 1 1 d . . .
C1 C 0.7600(4) 0.0032(3) 0.76439(10) 0.0538(9) Uani 1 1 d . . .
H1A H 0.8502 0.0130 0.7787 0.065 Uiso 1 1 calc R . .
H1B H 0.7674 -0.0617 0.7509 0.065 Uiso 1 1 calc R . .
C2 C 0.7482(4) 0.0869(2) 0.73432(10) 0.0528(8) Uani 1 1 d . . .
C3 C 0.8104(6) 0.1761(3) 0.74053(13) 0.0881(14) Uani 1 1 d . . .
H3A H 0.8616 0.1876 0.7634 0.106 Uiso 1 1 calc R . .
H3B H 0.8031 0.2276 0.7220 0.106 Uiso 1 1 calc R . .
C4 C 0.6615(3) 0.0608(2) 0.69795(9) 0.0444(7) Uani 1 1 d . . .
H4 H 0.5690 0.0308 0.7066 0.053 Uiso 1 1 calc R . .
C5 C 0.6236(4) 0.1529(3) 0.67233(10) 0.0524(8) Uani 1 1 d . . .
H5A H 0.5765 0.2044 0.6882 0.063 Uiso 1 1 calc R . .
H5B H 0.7132 0.1821 0.6623 0.063 Uiso 1 1 calc R . .
C6 C 0.5240(4) 0.1267(2) 0.63843(10) 0.0513(8) Uani 1 1 d . . .
H6 H 0.5684 0.0711 0.6234 0.062 Uiso 1 1 calc R . .
O1 O 0.5064(2) 0.2136(2) 0.61371(7) 0.0674(7) Uani 1 1 d . . .
H1 H 0.5814 0.2227 0.6012 0.101 Uiso 1 1 calc R . .
C8 C 0.3765(4) 0.0945(3) 0.65108(12) 0.0671(10) Uani 1 1 d . . .
H8 H 0.3146 0.1451 0.6605 0.081 Uiso 1 1 calc R . .
C9 C 0.3274(8) 0.0045(5) 0.65025(18) 0.128(2) Uani 1 1 d . . .
H9A H 0.3855 -0.0486 0.6411 0.154 Uiso 1 1 calc R . .
H9B H 0.2330 -0.0089 0.6588 0.154 Uiso 1 1 calc R . .
C21 C 0.4323(4) -0.0408(3) 0.77611(10) 0.0592(9) Uani 1 1 d . . .
C22 C 0.4019(5) -0.1397(3) 0.76470(13) 0.0801(12) Uani 1 1 d . . .
H22 H 0.4720 -0.1897 0.7692 0.096 Uiso 1 1 calc R . .
C23 C 0.2743(7) -0.1682(5) 0.74705(15) 0.1020(17) Uani 1 1 d . . .
H23 H 0.2600 -0.2361 0.7399 0.122 Uiso 1 1 calc R . .
C24 C 0.1689(7) -0.0983(6) 0.73990(17) 0.1140(19) Uani 1 1 d . . .
H24 H 0.0818 -0.1177 0.7281 0.137 Uiso 1 1 calc R . .
C25 C 0.1925(6) 0.0022(6) 0.75032(16) 0.1060(19) Uani 1 1 d . . .
H25 H 0.1213 0.0510 0.7453 0.127 Uiso 1 1 calc R . .
C26 C 0.3227(6) 0.0311(4) 0.76846(14) 0.0819(13) Uani 1 1 d . . .
H26 H 0.3367 0.0990 0.7755 0.098 Uiso 1 1 calc R . .
C27 C 0.6560(7) -0.1104(4) 0.83486(13) 0.0976(16) Uani 1 1 d . . .
H27A H 0.5798 -0.1182 0.8538 0.146 Uiso 1 1 calc R . .
H27B H 0.7457 -0.0935 0.8478 0.146 Uiso 1 1 calc R . .
H27C H 0.6678 -0.1732 0.8208 0.146 Uiso 1 1 calc R . .
C28 C 0.5874(7) 0.1180(4) 0.82674(16) 0.1044(18) Uani 1 1 d . . .
H28A H 0.5219 0.1096 0.8483 0.157 Uiso 1 1 calc R . .
H28B H 0.5493 0.1689 0.8093 0.157 Uiso 1 1 calc R . .
H28C H 0.6811 0.1395 0.8361 0.157 Uiso 1 1 calc R . .
C31 C 0.7420(4) -0.0218(2) 0.67480(9) 0.0462(7) Uani 1 1 d . . .
C32 C 0.8703(4) -0.0003(3) 0.65540(12) 0.0624(11) Uani 1 1 d . . .
H32 H 0.9095 0.0653 0.6566 0.075 Uiso 1 1 calc R . .
C33 C 0.9418(4) -0.0760(4) 0.63402(12) 0.0767(12) Uani 1 1 d . . .
H33 H 1.0273 -0.0606 0.6207 0.092 Uiso 1 1 calc R . .
C34 C 0.8852(5) -0.1736(3) 0.63276(13) 0.0790(12) Uani 1 1 d . . .
H34 H 0.9334 -0.2245 0.6189 0.095 Uiso 1 1 calc R . .
C35 C 0.7590(5) -0.1954(3) 0.65175(12) 0.0751(11) Uani 1 1 d . . .
H35 H 0.7198 -0.2609 0.6507 0.090 Uiso 1 1 calc R . .
C36 C 0.6899(4) -0.1200(3) 0.67251(11) 0.0601(9) Uani 1 1 d . . .
H36 H 0.6040 -0.1361 0.6856 0.072 Uiso 1 1 calc R . .
C51 C 0.4570(4) 0.5123(3) 0.92445(11) 0.0582(10) Uani 1 1 d . . .
H51A H 0.3677 0.5239 0.9100 0.070 Uiso 1 1 calc R . .
H51B H 0.4450 0.4488 0.9387 0.070 Uiso 1 1 calc R . .
C52 C 0.4741(4) 0.5969(3) 0.95309(10) 0.0561(9) Uani 1 1 d . . .
C53 C 0.4221(6) 0.6890(3) 0.94641(13) 0.0980(16) Uani 1 1 d . . .
H53A H 0.3731 0.7027 0.9233 0.118 Uiso 1 1 calc R . .
H53B H 0.4343 0.7405 0.9648 0.118 Uiso 1 1 calc R . .
C54 C 0.5533(3) 0.5686(2) 0.99048(8) 0.0417(7) Uani 1 1 d . . .
H54 H 0.6426 0.5328 0.9827 0.050 Uiso 1 1 calc R . .
C55 C 0.6009(4) 0.6593(2) 1.01531(10) 0.0521(9) Uani 1 1 d . . .
H55A H 0.6579 0.7055 0.9993 0.062 Uiso 1 1 calc R . .
H55B H 0.5146 0.6960 1.0238 0.062 Uiso 1 1 calc R . .
C56 C 0.6904(3) 0.6304(2) 1.05083(9) 0.0441(7) Uani 1 1 d . . .
H56 H 0.6297 0.5887 1.0681 0.053 Uiso 1 1 calc R . .
O51 O 0.7353(2) 0.72119(17) 1.07142(7) 0.0579(6) Uani 1 1 d . . .
H51 H 0.6655 0.7448 1.0833 0.087 Uiso 1 1 calc R . .
C58 C 0.8225(4) 0.5713(3) 1.04051(10) 0.0577(9) Uani 1 1 d . . .
H58 H 0.8941 0.6047 1.0261 0.069 Uiso 1 1 calc R . .
C59 C 0.8465(5) 0.4770(3) 1.04990(16) 0.0847(14) Uani 1 1 d . . .
H59A H 0.7776 0.4411 1.0643 0.102 Uiso 1 1 calc R . .
H59B H 0.9326 0.4452 1.0423 0.102 Uiso 1 1 calc R . .
C71 C 0.7849(4) 0.4585(3) 0.91382(10) 0.0591(9) Uani 1 1 d . . .
C72 C 0.8914(5) 0.5282(4) 0.92325(13) 0.0797(12) Uani 1 1 d . . .
H72 H 0.8764 0.5966 0.9170 0.096 Uiso 1 1 calc R . .
C73 C 1.0206(6) 0.5010(5) 0.94178(17) 0.1025(17) Uani 1 1 d . . .
H73 H 1.0908 0.5500 0.9477 0.123 Uiso 1 1 calc R . .
C74 C 1.0416(7) 0.4015(6) 0.95103(17) 0.116(2) Uani 1 1 d . . .
H74 H 1.1275 0.3821 0.9634 0.139 Uiso 1 1 calc R . .
C75 C 0.9399(7) 0.3294(5) 0.94260(16) 0.1056(17) Uani 1 1 d . . .
H75 H 0.9561 0.2615 0.9493 0.127 Uiso 1 1 calc R . .
C76 C 0.8116(5) 0.3575(3) 0.92387(12) 0.0797(12) Uani 1 1 d . . .
H76 H 0.7425 0.3077 0.9180 0.096 Uiso 1 1 calc R . .
C77 C 0.6379(6) 0.6139(4) 0.86071(14) 0.0925(15) Uani 1 1 d . . .
H77A H 0.6451 0.6707 0.8783 0.139 Uiso 1 1 calc R . .
H77B H 0.5568 0.6241 0.8435 0.139 Uiso 1 1 calc R . .
H77C H 0.7262 0.6087 0.8458 0.139 Uiso 1 1 calc R . .
C78 C 0.5541(6) 0.3893(3) 0.85525(13) 0.0913(14) Uani 1 1 d . . .
H78A H 0.6377 0.3650 0.8412 0.137 Uiso 1 1 calc R . .
H78B H 0.4824 0.4142 0.8373 0.137 Uiso 1 1 calc R . .
H78C H 0.5133 0.3342 0.8702 0.137 Uiso 1 1 calc R . .
C81 C 0.4628(4) 0.4928(3) 1.01293(9) 0.0518(8) Uani 1 1 d . . .
C82 C 0.3341(5) 0.5242(4) 1.03187(12) 0.0803(13) Uani 1 1 d . . .
H82 H 0.3050 0.5923 1.0310 0.096 Uiso 1 1 calc R . .
C83 C 0.2518(6) 0.4533(8) 1.05160(16) 0.136(3) Uani 1 1 d . . .
H83 H 0.1680 0.4747 1.0645 0.163 Uiso 1 1 calc R . .
C84 C 0.2890(11) 0.3534(8) 1.05285(19) 0.164(5) Uani 1 1 d . . .
H84 H 0.2306 0.3068 1.0661 0.197 Uiso 1 1 calc R . .
C85 C 0.4133(9) 0.3214(4) 1.03455(16) 0.122(2) Uani 1 1 d . . .
H85 H 0.4390 0.2526 1.0351 0.147 Uiso 1 1 calc R . .
C86 C 0.5013(6) 0.3914(3) 1.01511(11) 0.0773(12) Uani 1 1 d . . .
H86 H 0.5872 0.3692 1.0034 0.093 Uiso 1 1 calc R . .

loop_
_atom_site_aniso_label
_atom_site_aniso_U_11
_atom_site_aniso_U_22
_atom_site_aniso_U_33
_atom_site_aniso_U_23
_atom_site_aniso_U_13
_atom_site_aniso_U_12
Si1 0.0820(8) 0.0506(6) 0.0430(6) -0.0024(4) 0.0036(5) -0.0043(5)
Si51 0.0844(8) 0.0483(5) 0.0416(5) -0.0007(4) 0.0020(5) 0.0027(5)
C1 0.059(2) 0.064(2) 0.0387(18) 0.0020(15) -0.0055(16) -0.0004(17)
C2 0.0554(19) 0.0529(19) 0.0502(18) 0.0015(16) 0.0015(16) -0.0112(16)
C3 0.120(4) 0.076(3) 0.068(2) 0.005(2) -0.025(3) -0.038(3)
C4 0.0406(18) 0.0460(17) 0.0467(18) 0.0049(14) 0.0011(14) -0.0040(15)
C5 0.057(2) 0.052(2) 0.0483(19) 0.0023(16) 0.0026(16) -0.0023(16)
C6 0.051(2) 0.058(2) 0.0454(17) 0.0061(15) 0.0017(15) 0.0173(16)
O1 0.0512(14) 0.0841(17) 0.0668(15) 0.0292(14) 0.0055(12) 0.0203(13)
C8 0.054(2) 0.079(3) 0.068(2) 0.010(2) -0.0008(19) -0.003(2)
C9 0.108(5) 0.156(6) 0.120(5) 0.029(4) -0.038(4) -0.049(4)
C21 0.070(2) 0.061(2) 0.0468(19) 0.0062(17) 0.0203(18) -0.005(2)
C22 0.087(3) 0.070(3) 0.083(3) -0.013(2) 0.009(2) -0.015(2)
C23 0.112(4) 0.105(4) 0.090(4) -0.012(3) -0.001(3) -0.043(4)
C24 0.091(4) 0.160(6) 0.091(4) 0.011(4) 0.005(3) -0.039(4)
C25 0.074(4) 0.149(5) 0.096(4) 0.039(4) 0.019(3) 0.023(3)
C26 0.078(3) 0.090(3) 0.078(3) 0.008(2) 0.012(3) 0.001(3)
C27 0.137(4) 0.089(3) 0.067(3) 0.028(2) -0.014(3) -0.006(3)
C28 0.131(5) 0.085(3) 0.097(4) -0.042(3) 0.027(3) -0.013(3)
C31 0.0457(19) 0.0534(19) 0.0396(16) 0.0041(14) -0.0023(14) 0.0048(15)
C32 0.039(2) 0.081(3) 0.067(2) -0.003(2) -0.0060(17) -0.0046(19)
C33 0.040(2) 0.124(4) 0.066(2) -0.010(2) 0.0034(18) 0.014(2)
C34 0.075(3) 0.079(3) 0.083(3) -0.020(2) -0.016(2) 0.021(2)
C35 0.088(3) 0.059(2) 0.079(3) -0.011(2) -0.008(2) 0.003(2)
C36 0.065(2) 0.051(2) 0.064(2) 0.0082(17) 0.0056(18) 0.0049(18)
C51 0.064(2) 0.062(2) 0.049(2) 0.0025(17) -0.0146(19) 0.0030(18)
C52 0.061(2) 0.058(2) 0.0493(18) -0.0016(16) -0.0071(17) 0.0142(17)
C53 0.150(4) 0.078(3) 0.067(3) -0.001(2) -0.032(3) 0.050(3)
C54 0.0441(17) 0.0421(17) 0.0389(16) 0.0010(13) 0.0007(14) 0.0070(14)
C55 0.061(2) 0.0420(18) 0.053(2) -0.0045(15) -0.0012(16) 0.0063(15)
C56 0.0465(17) 0.0417(16) 0.0440(16) -0.0067(14) 0.0034(14) -0.0009(14)
O51 0.0514(13) 0.0615(14) 0.0608(14) -0.0200(12) -0.0028(11) 0.0012(11)
C58 0.054(2) 0.061(2) 0.058(2) -0.0154(17) 0.0004(17) 0.0033(17)
C59 0.075(3) 0.068(3) 0.111(4) -0.027(2) -0.018(3) 0.020(2)
C71 0.074(3) 0.056(2) 0.0473(19) -0.0073(16) 0.0147(18) 0.0027(19)
C72 0.081(3) 0.075(3) 0.083(3) -0.015(2) 0.014(3) -0.002(2)
C73 0.067(3) 0.149(5) 0.092(4) -0.028(4) 0.008(3) -0.003(3)
C74 0.095(4) 0.177(7) 0.075(3) -0.004(4) 0.009(3) 0.046(5)
C75 0.118(4) 0.109(4) 0.090(4) 0.021(3) 0.011(3) 0.044(4)
C76 0.097(3) 0.069(2) 0.073(3) 0.014(2) 0.005(3) 0.014(2)
C77 0.132(4) 0.077(3) 0.069(3) 0.028(2) 0.014(3) 0.009(3)
C78 0.131(4) 0.089(3) 0.054(2) -0.021(2) -0.001(3) 0.006(3)
C81 0.057(2) 0.064(2) 0.0346(17) -0.0035(15) -0.0095(16) -0.0107(17)
C82 0.060(3) 0.129(4) 0.052(2) -0.011(2) -0.002(2) -0.006(3)
C83 0.072(3) 0.275(9) 0.062(3) 0.004(5) 0.007(3) -0.081(6)
C84 0.175(8) 0.251(10) 0.068(3) 0.040(5) -0.026(4) -0.164(9)
C85 0.195(7) 0.090(4) 0.081(3) 0.028(3) -0.044(4) -0.075(5)
C86 0.121(4) 0.054(2) 0.057(2) 0.0080(18) -0.017(2) -0.020(2)

loop_
_geom_bond_atom_site_label_1
_geom_bond_atom_site_label_2
_geom_bond_distance
_geom_bond_site_symmetry_2
_geom_bond_publ_flag
Si1 C21 1.859(4) . ?
Si1 C27 1.864(4) . ?
Si1 C28 1.866(4) . ?
Si1 C1 1.877(4) . ?
Si51 C77 1.844(4) . ?
Si51 C78 1.872(4) . ?
Si51 C71 1.880(4) . ?
Si51 C51 1.883(4) . ?
C1 C2 1.510(5) . ?
C2 C3 1.316(5) . ?
C2 C4 1.521(5) . ?
C4 C31 1.531(4) . ?
C4 C5 1.533(4) . ?
C5 C6 1.520(5) . ?
C6 O1 1.429(4) . ?
C6 C8 1.481(5) . ?
C8 C9 1.261(6) . ?
C21 C22 1.380(6) . ?
C21 C26 1.401(6) . ?
C22 C23 1.370(7) . ?
C23 C24 1.352(8) . ?
C24 C25 1.380(8) . ?
C25 C26 1.399(8) . ?
C31 C36 1.373(5) . ?
C31 C32 1.381(5) . ?
C32 C33 1.396(6) . ?
C33 C34 1.379(6) . ?
C34 C35 1.358(6) . ?
C35 C36 1.372(5) . ?
C51 C52 1.490(5) . ?
C52 C53 1.316(5) . ?
C52 C54 1.522(5) . ?
C54 C81 1.506(5) . ?
C54 C55 1.525(4) . ?
C55 C56 1.520(5) . ?
C56 O51 1.443(4) . ?
C56 C58 1.479(5) . ?
C58 C59 1.294(6) . ?
C71 C72 1.375(6) . ?
C71 C76 1.387(5) . ?
C72 C73 1.391(7) . ?
C73 C74 1.354(8) . ?
C74 C75 1.357(8) . ?
C75 C76 1.390(7) . ?
C81 C86 1.375(5) . ?
C81 C82 1.409(6) . ?
C82 C83 1.375(8) . ?
C83 C84 1.351(12) . ?
C84 C85 1.367(11) . ?
C85 C86 1.391(7) . ?
